data_4131451
loop_
_publ_author_name
'Transue, Wesley J.'
'Velian, Alexandra'
'Nava, Matthew'
'Garc\'ia-Iriepa, Cristina'
'Temprado, Manuel'
'Cummins, Christopher C.'

_publ_section_title
;
 Mechanism and Scope of Phosphinidene Transfer from
 Dibenzo-7-phosphanorbornadiene Compounds.
;
_journal_issue 31
_journal_name_full 'Journal of the American Chemical Society'
_journal_page_first 10822
_journal_page_last 10831
_journal_paper_doi 10.1021/jacs.7b05464
_journal_volume 139
_journal_year 2017
_chemical_formula_sum 'C14 H12 N P'
_chemical_formula_weight 225.22
_space_group_crystal_system orthorhombic
_space_group_IT_number 42
_space_group_name_Hall 'F 2 -2'
_space_group_name_H-M_alt 'F m m 2'
_atom_sites_solution_hydrogens mixed
_atom_sites_solution_primary direct
_atom_sites_solution_secondary difmap
_audit_creation_method SHELXL-2014/7
_cell_angle_alpha 90
_cell_angle_beta 90
_cell_angle_gamma 90
_cell_formula_units_Z 4
_cell_length_a 9.779(3)
_cell_length_b 16.542(6)
_cell_length_c 6.543(3)
_cell_measurement_reflns_used 1890
_cell_measurement_temperature 100(2)
_cell_measurement_theta_max 29.38
_cell_measurement_theta_min 2.46
_cell_volume 1058.4(7)
_computing_cell_refinement 'SAINT 7.46A (Bruker-AXS, 2011)'
_computing_data_collection 'APEX2 v2011.4.0 (Bruker-AXS, 2011)'
_computing_data_reduction 'SAINT 7.46A (Bruker-AXS, 2011)'
_computing_molecular_graphics 'Bruker SHELXTL'
_computing_publication_material 'Bruker SHELXTL'
_computing_structure_refinement 'SHELXL-2014/7 (Sheldrick, 2014)'
_computing_structure_solution 'SHELXS-97 (Sheldrick, 2008)'
_diffrn_ambient_temperature 100(2)
_diffrn_detector_area_resol_mean 8.3
_diffrn_measured_fraction_theta_full 0.997
_diffrn_measured_fraction_theta_max 0.998
_diffrn_measurement_device_type 'Bruker Smart APEX2 CCD'
_diffrn_measurement_method '\f and \w scans'
_diffrn_radiation_type MoK\a
_diffrn_radiation_wavelength 0.71073
_diffrn_reflns_av_R_equivalents 0.0463
_diffrn_reflns_av_unetI/netI 0.0252
_diffrn_reflns_Laue_measured_fraction_full 0.997
_diffrn_reflns_Laue_measured_fraction_max 0.998
_diffrn_reflns_limit_h_max 13
_diffrn_reflns_limit_h_min -13
_diffrn_reflns_limit_k_max 23
_diffrn_reflns_limit_k_min -23
_diffrn_reflns_limit_l_max 9
_diffrn_reflns_limit_l_min -8
_diffrn_reflns_number 7834
_diffrn_reflns_point_group_measured_fraction_full 0.969
_diffrn_reflns_point_group_measured_fraction_max 0.941
_diffrn_reflns_theta_full 25.242
_diffrn_reflns_theta_max 30.517
_diffrn_reflns_theta_min 2.462
_diffrn_source 'I\mS micro-focus sealed tube, multilayer optics'
_exptl_absorpt_coefficient_mu 0.226
_exptl_absorpt_correction_type multi-scan
_exptl_absorpt_process_details 'SADABS (Sheldrick, 2009)'
_exptl_crystal_colour colourless
_exptl_crystal_density_diffrn 1.413
_exptl_crystal_density_method 'not measured'
_exptl_crystal_description plate
_exptl_crystal_F_000 472
_exptl_crystal_size_max 0.140
_exptl_crystal_size_mid 0.110
_exptl_crystal_size_min 0.050
_exptl_transmission_factor_max 0.7463
_exptl_transmission_factor_min 0.6748
_refine_diff_density_max 0.245
_refine_diff_density_min -0.165
_refine_diff_density_rms 0.045
_refine_ls_abs_structure_details
; 
 Flack x determined using 288 quotients [(I+)-(I-)]/[(I+)+(I-)] 
 (Parsons, Flack and Wagner, Acta Cryst. B69 (2013) 249-259). 
;
_refine_ls_abs_structure_Flack 0.07(7)
_refine_ls_extinction_method none
_refine_ls_goodness_of_fit_ref 1.058
_refine_ls_hydrogen_treatment constr
_refine_ls_matrix_type full
_refine_ls_number_parameters 54
_refine_ls_number_reflns 834
_refine_ls_number_restraints 62
_refine_ls_restrained_S_all 1.021
_refine_ls_R_factor_all 0.0414
_refine_ls_R_factor_gt 0.0361
_refine_ls_shift/su_max 0.000
_refine_ls_shift/su_mean 0.000
_refine_ls_structure_factor_coef Fsqd
_refine_ls_weighting_details 'w=1/[\s^2^(Fo^2^)+(0.0440P)^2^+0.8809P] where P=(Fo^2^+2Fc^2^)/3'
_refine_ls_weighting_scheme calc
_refine_ls_wR_factor_gt 0.0879
_refine_ls_wR_factor_ref 0.0908
_reflns_Friedel_coverage 0.745
_reflns_Friedel_fraction_full 0.936
_reflns_Friedel_fraction_max 0.875
_reflns_number_gt 755
_reflns_number_total 834
_reflns_threshold_expression 'I > 2\s(I)'
_cod_data_source_file ja7b05464_si_002.cif
_cod_data_source_block X8_15165
_cod_original_cell_volume 1058.5(6)
_cod_database_code 4131451
_shelx_shelxl_version_number 2014/7
_shelx_space_group_comment
; 
The symmetry employed for this shelxl refinement is uniquely defined 
by the following loop, which should always be used as a source of 
symmetry information in preference to the above space-group names. 
They are only intended as comments. 
;
_shelx_estimated_absorpt_t_min 0.969
_shelx_estimated_absorpt_t_max 0.989

loop_
_space_group_symop_operation_xyz
'x, y, z'
'-x, -y, z'
'x, -y, z'
'-x, y, z'
'x, y+1/2, z+1/2'
'-x, -y+1/2, z+1/2'
'x, -y+1/2, z+1/2'
'-x, y+1/2, z+1/2'
'x+1/2, y, z+1/2'
'-x+1/2, -y, z+1/2'
'x+1/2, -y, z+1/2'
'-x+1/2, y, z+1/2'
'x+1/2, y+1/2, z'
'-x+1/2, -y+1/2, z'
'x+1/2, -y+1/2, z'
'-x+1/2, y+1/2, z'

loop_
_atom_site_label
_atom_site_type_symbol
_atom_site_fract_x
_atom_site_fract_y
_atom_site_fract_z
_atom_site_U_iso_or_equiv
_atom_site_adp_type
_atom_site_occupancy
_atom_site_site_symmetry_order
_atom_site_calc_flag
_atom_site_refinement_flags_posn
_atom_site_refinement_flags_adp
_atom_site_refinement_flags_occupancy
_atom_site_disorder_assembly
_atom_site_disorder_group
P1 P 1.0000 1.01803(6) 0.44697(16) 0.0241(3) Uani 0.25 1 d DS U P A -1
N1 N 1.0000 0.9285(3) 0.3271(6) 0.0285(9) Uani 0.25 1 d DS U P A -1
H1A H 1.0000 0.9282(18) 0.195(3) 0.034 Uiso 0.25 1 d DS U P B -1
H1B H 1.0000 0.8851(12) 0.405(4) 0.034 Uiso 0.25 1 d DS U P C -1
C1 C 0.8752(2) 1.0000 0.6696(4) 0.0265(5) Uani 1 2 d S TU P . .
H1 H 0.7756 1.0000 0.6345 0.032 Uiso 1 2 d R U P A .
C2 C 0.92792(14) 0.92618(11) 0.7804(2) 0.0259(3) Uani 1 1 d . U . . .
C3 C 0.85636(16) 0.86377(11) 0.8708(3) 0.0295(4) Uani 1 1 d . U . . .
H3 H 0.7592 0.8634 0.8697 0.035 Uiso 1 1 calc R U . . .
C4 C 0.92867(16) 0.80153(10) 0.9632(3) 0.0345(4) Uani 1 1 d . U . . .
H4 H 0.8806 0.7585 1.0271 0.041 Uiso 1 1 calc R U . . .

loop_
_atom_site_aniso_label
_atom_site_aniso_U_11
_atom_site_aniso_U_22
_atom_site_aniso_U_33
_atom_site_aniso_U_23
_atom_site_aniso_U_13
_atom_site_aniso_U_12
P1 0.0140(4) 0.0344(9) 0.0241(4) -0.0016(5) 0.004(4) -0.002(6)
N1 0.0233(18) 0.0394(19) 0.0227(18) -0.0063(17) 0.001(15) -0.001(12)
C1 0.0102(8) 0.0448(13) 0.0245(10) 0.000 0.0013(7) 0.000
C2 0.0158(7) 0.0383(7) 0.0238(7) -0.0031(7) 0.0003(6) -0.0004(6)
C3 0.0164(6) 0.0413(8) 0.0307(8) -0.0028(7) 0.0016(6) -0.0022(7)
C4 0.0256(8) 0.0396(8) 0.0382(9) 0.0020(9) 0.0015(9) -0.0016(6)

loop_
_atom_type_symbol
_atom_type_description
_atom_type_scat_dispersion_real
_atom_type_scat_dispersion_imag
_atom_type_scat_source
C C 0.0033 0.0016 'International Tables Vol C Tables 4.2.6.8 and 6.1.1.4'
H H 0.0000 0.0000 'International Tables Vol C Tables 4.2.6.8 and 6.1.1.4'
N N 0.0061 0.0033 'International Tables Vol C Tables 4.2.6.8 and 6.1.1.4'
P P 0.1023 0.0942 'International Tables Vol C Tables 4.2.6.8 and 6.1.1.4'

loop_
_geom_angle_atom_site_label_1
_geom_angle_atom_site_label_2
_geom_angle_atom_site_label_3
_geom_angle
_geom_angle_site_symmetry_1
_geom_angle_site_symmetry_3
N1 P1 C1 102.55(12) . .
P1 N1 H1A 118(2) . .
P1 N1 H1B 116.6(17) . .
H1A N1 H1B 125(3) . .
C2 C1 C2 107.84(19) . 3_575
C2 C1 P1 105.78(12) . .
C2 C1 P1 91.23(11) 3_575 .
C2 C1 H1 116.3 . .
C2 C1 H1 116.3 3_575 .
P1 C1 H1 116.3 . .
C3 C2 C2 120.46(9) . 4_755
C3 C2 C1 129.57(15) . .
C2 C2 C1 109.96(10) 4_755 .
C2 C3 C4 118.90(15) . .
C2 C3 H3 120.6 . .
C4 C3 H3 120.6 . .
C3 C4 C4 120.64(9) . 4_755
C3 C4 H4 119.7 . .
C4 C4 H4 119.7 4_755 .

loop_
_geom_bond_atom_site_label_1
_geom_bond_atom_site_label_2
_geom_bond_distance
_geom_bond_site_symmetry_2
P1 N1 1.676(4) .
P1 C1 1.924(2) .
N1 H1A 0.865(17) .
N1 H1B 0.881(18) .
C1 C2 1.511(2) .
C1 C2 1.511(2) 3_575
C1 H1 1.0000 .
C2 C3 1.380(2) .
C2 C2 1.410(3) 4_755
C3 C4 1.388(2) .
C3 H3 0.9500 .
C4 C4 1.395(3) 4_755
C4 H4 0.9500 .
